data_1513444
loop_
_publ_author_name
'Fustero, Santos'
'L\'azaro, Rub\'en'
'Aiguabella, Nuria'
'Riera, Antoni'
'Sim\'on-Fuentes, Antonio'
'Barrio, Pablo'

_publ_section_title
;
 Asymmetric allylation/Pauson-Khand reaction: a simple entry to polycyclic
 amines. Application to the synthesis of aminosteroid analogues
;
_journal_coden_ASTM ORLEF7
_journal_issue 4
_journal_name_full 'Organic Letters'
_journal_page_first 1224
_journal_page_last 1227
_journal_paper_doi 10.1021/ol500142c
_journal_volume 16
_journal_year 2014
_chemical_absolute_configuration ad
_chemical_compound_source 'synthesis as described'
_chemical_formula_moiety 'C24 H27 N O2 S, H2 O'
_chemical_formula_sum 'C24 H29 N O3 S'
_chemical_formula_weight 411.54
_space_group_crystal_system orthorhombic
_space_group_IT_number 19
_space_group_name_Hall 'P 2ac 2ab'
_space_group_name_H-M_alt 'P 21 21 21'
_symmetry_cell_setting orthorhombic
_symmetry_Int_Tables_number 19
_symmetry_space_group_name_Hall 'P 2ac 2ab'
_symmetry_space_group_name_H-M 'P 21 21 21'
_atom_sites_solution_hydrogens geom
_atom_sites_solution_primary direct
_atom_sites_solution_secondary difmap
_audit_creation_date 2013-12-11T15:27:50-00:00
_audit_creation_method 'WinGX routine CIF_UPDATE'
_cell_angle_alpha 90
_cell_angle_beta 90
_cell_angle_gamma 90
_cell_formula_units_Z 4
_cell_length_a 5.86956(7)
_cell_length_b 16.1458(2)
_cell_length_c 22.8868(3)
_cell_measurement_reflns_used 10678
_cell_measurement_temperature 100.3(6)
_cell_measurement_theta_max 74.104
_cell_measurement_theta_min 3.323
_cell_measurement_wavelength 1.54184
_cell_volume 2168.95(5)
_computing_cell_refinement 'CrysAlis Pro (Oxford Diffraction Ltd., 2011)'
_computing_data_collection 'CrysAlis Pro (Oxford Diffraction Ltd., 2011)'
_computing_data_reduction 'CrysAlis Pro (Oxford Diffraction Ltd., 2011)'
_computing_molecular_graphics 'Diamond v.3.2f (Crystal Impact GbR, 2008)'
_computing_publication_material 'WinGX publication routines (Farrugia, 1999)'
_computing_structure_refinement 'SHELXL-97 (Sheldrick, 2008)'
_computing_structure_solution 'OLEX2 (Dolomanov et al, 2010)'
_diffrn_ambient_temperature 100.3(6)
_diffrn_detector 'CCD plate'
_diffrn_detector_area_resol_mean 10.4023
_diffrn_detector_type Atlas
_diffrn_measured_fraction_theta_full 0.999
_diffrn_measured_fraction_theta_max 0.999
_diffrn_measurement_details
;
  1 omega  -64.00   35.00   1.0000    1.0000
omega____ theta____ kappa____ phi______ frames
    -      -40.7631   38.0000  -90.0000 99

  2 omega  -68.00   -9.00   1.0000    1.0000
omega____ theta____ kappa____ phi______ frames
    -      -40.7631   57.0000   30.0000 59

  3 omega  -64.00  -11.00   1.0000    5.0000
omega____ theta____ kappa____ phi______ frames
    -      -83.0000   29.0000 -117.0000 53

  4 omega   29.00  108.00   1.0000    5.0000
omega____ theta____ kappa____ phi______ frames
    -      108.3609  -94.0000   60.0000 79

  5 omega   35.00   62.00   1.0000    5.0000
omega____ theta____ kappa____ phi______ frames
    -      108.3609  -45.0000   90.0000 27

  6 omega   37.00   73.00   1.0000    5.0000
omega____ theta____ kappa____ phi______ frames
    -      108.3609  -45.0000  150.0000 36

  7 omega   34.00   62.00   1.0000    5.0000
omega____ theta____ kappa____ phi______ frames
    -      108.3609  -30.0000 -180.0000 28

  8 omega   34.00   59.00   1.0000    5.0000
omega____ theta____ kappa____ phi______ frames
    -      108.3609 -125.0000   60.0000 25

  9 omega   65.00  109.00   1.0000    5.0000
omega____ theta____ kappa____ phi______ frames
    -      108.3609 -125.0000   60.0000 44

 10 omega   27.00  140.00   1.0000    5.0000
omega____ theta____ kappa____ phi______ frames
    -      108.3609    0.0000   60.0000 113

 11 omega   34.00   67.00   1.0000    5.0000
omega____ theta____ kappa____ phi______ frames
    -      108.3609  -45.0000  -60.0000 33

 12 omega    5.00   49.00   1.0000    1.0000
omega____ theta____ kappa____ phi______ frames
    -       40.7631 -125.0000   90.0000 44

 13 omega   15.00  106.00   1.0000    1.0000
omega____ theta____ kappa____ phi______ frames
    -       40.7631   57.0000  120.0000 91

 14 omega   59.00   98.00   1.0000    1.0000
omega____ theta____ kappa____ phi______ frames
    -       40.7631 -125.0000   90.0000 39

 15 omega -152.00 -127.00   1.0000    5.0000
omega____ theta____ kappa____ phi______ frames
    -      -83.0000 -125.0000   30.0000 25

 16 omega  -51.00  -25.00   1.0000    5.0000
omega____ theta____ kappa____ phi______ frames
    -      -83.0000   30.0000    0.0000 26

 17 omega   38.00   64.00   1.0000    5.0000
omega____ theta____ kappa____ phi______ frames
    -      108.3609  -45.0000   30.0000 26

 18 omega   30.00   57.00   1.0000    5.0000
omega____ theta____ kappa____ phi______ frames
    -      108.3609  -30.0000 -150.0000 27

 19 omega   31.00   83.00   1.0000    5.0000
omega____ theta____ kappa____ phi______ frames
    -      108.3609  -94.0000  120.0000 52

 20 omega   34.00   99.00   1.0000    5.0000
omega____ theta____ kappa____ phi______ frames
    -      108.3609 -125.0000    0.0000 65

 21 omega   52.00  142.00   1.0000    5.0000
omega____ theta____ kappa____ phi______ frames
    -      108.3609   15.0000  120.0000 90

 22 omega   35.00  110.00   1.0000    5.0000
omega____ theta____ kappa____ phi______ frames
    -      108.3609 -125.0000  -30.0000 75

 23 omega   40.00  120.00   1.0000    5.0000
omega____ theta____ kappa____ phi______ frames
    -      108.3609 -125.0000 -150.0000 80

 24 omega   74.00  113.00   1.0000    5.0000
omega____ theta____ kappa____ phi______ frames
    -      108.3609  -61.0000  150.0000 39

;
_diffrn_measurement_device '\k-geometry diffractometer'
_diffrn_measurement_device_type 'Agilent SuperNova'
_diffrn_measurement_method '\w scans'
_diffrn_orient_matrix_UB_11 0.091665
_diffrn_orient_matrix_UB_12 0.0522199
_diffrn_orient_matrix_UB_13 -0.0512096
_diffrn_orient_matrix_UB_21 -0.0319692
_diffrn_orient_matrix_UB_22 0.0793343
_diffrn_orient_matrix_UB_23 0.0365003
_diffrn_orient_matrix_UB_31 0.2438358
_diffrn_orient_matrix_UB_32 -0.0091603
_diffrn_orient_matrix_UB_33 0.0240105
_diffrn_radiation_monochromator 'Multilayer optics'
_diffrn_radiation_probe x-ray
_diffrn_radiation_source 'Nova (Cu) X-ray micro-source'
_diffrn_radiation_type CuK\a
_diffrn_radiation_wavelength 1.54184
_diffrn_reflns_av_R_equivalents 0.0241
_diffrn_reflns_av_unetI/netI 0.0337
_diffrn_reflns_limit_h_max 7
_diffrn_reflns_limit_h_min -4
_diffrn_reflns_limit_k_max 18
_diffrn_reflns_limit_k_min -19
_diffrn_reflns_limit_l_max 27
_diffrn_reflns_limit_l_min -25
_diffrn_reflns_number 16532
_diffrn_reflns_theta_full 70.99
_diffrn_reflns_theta_max 70.99
_diffrn_reflns_theta_min 3.35
_diffrn_source 'SuperNova (Cu) X-ray Source'
_diffrn_source_current 0.8
_diffrn_source_power 0.04
_diffrn_source_voltage 50
_exptl_absorpt_coefficient_mu 1.518
_exptl_absorpt_correction_T_max 1
_exptl_absorpt_correction_T_min 0.80928
_exptl_absorpt_correction_type multi-scan
_exptl_absorpt_process_details
;
        CrysAlisPro, Agilent Technologies,
        Version 1.171.36.28 (release 01-02-2013 CrysAlis171 .NET)
        (compiled Feb  1 2013,16:14:44)
        Empirical absorption correction using spherical harmonics,
 implemented in SCALE3 ABSPACK scaling algorithm.
;
_exptl_crystal_colour colourless
_exptl_crystal_density_diffrn 1.26
_exptl_crystal_density_method 'not measured'
_exptl_crystal_description prism
_exptl_crystal_F_000 880
_exptl_crystal_size_max 0.4081
_exptl_crystal_size_mid 0.1348
_exptl_crystal_size_min 0.0885
_refine_diff_density_max 0.226
_refine_diff_density_min -0.205
_refine_diff_density_rms 0.035
_refine_ls_abs_structure_details
;
The Friedel pair coverage of the experiment is almost complete (100%).
Analysis of the absolute structure using likelihood methods
(Hooft, Straver & Spek, 2008) was performed using PLATON (Spek, 2011).
 The results indicated that the absolute structure had been correctly
 assigned. The method calculated that the probability that the structure 
is inverted is smaller than 10-99. The absolute structure parameter y 
(Hooft, Straver & Spek, 2008) was calculated using PLATON (Spek,
2010). The resulting value was y=-0.017(6), which together with Flack parameter 
value, indicate that the absolute structure has sureley been determined 
correctly.

Flack, H. D. (1983), Acta Cryst. A39, 876-881
Flack & G. Bernardinelli, Acta Cryst. 1999, A55, 908-915; 
H. D. Flack & G. Bernardinelli, J. Appl. Cryst. 2000, 33, 1143-1148.

R. W. W. Hooft, L. H. Straver & A. L. Spek, J. Appl. Cryst. 2008, 41, 96-103
A. L. Spek (2010) PLATON, Utrecht, The Netherlands; 
A. L. Spek, J. Appl. Cryst. 2003, 36, 7-13
A. L. Thompson & D. J. Watkin, Tetrahedron: Asymmetry 2009, 20, 712--717

;
_refine_ls_abs_structure_Flack 0.016(11)
_refine_ls_extinction_method none
_refine_ls_goodness_of_fit_ref 1.052
_refine_ls_hydrogen_treatment mixed
_refine_ls_matrix_type full
_refine_ls_number_parameters 278
_refine_ls_number_reflns 4172
_refine_ls_number_restraints 0
_refine_ls_restrained_S_all 1.052
_refine_ls_R_factor_all 0.0261
_refine_ls_R_factor_gt 0.0254
_refine_ls_shift/su_max 0.001
_refine_ls_shift/su_mean 0
_refine_ls_structure_factor_coef Fsqd
_refine_ls_weighting_details 'calc w=1/[\s^2^(Fo^2^)+(0.0385P)^2^+0.4289P] where P=(Fo^2^+2Fc^2^)/3'
_refine_ls_weighting_scheme calc
_refine_ls_wR_factor_gt 0.066
_refine_ls_wR_factor_ref 0.0666
_reflns_number_gt 4083
_reflns_number_total 4172
_reflns_threshold_expression >2sigma(I)
_cod_data_source_file ol500142c_si_002.cif
_cod_data_source_block a2013132_bl763
_cod_depositor_comments
;
 Updated bibliographic information.

 Antanas Vaitkus,
 2019-09-22
;
_cod_original_cell_volume 2168.95(4)
_cod_database_code 1513444

loop_
_space_group_symop_id
_space_group_symop_operation_xyz
1 'x, y, z'
2 '-x+1/2, -y, z+1/2'
3 'x+1/2, -y+1/2, -z'
4 '-x, y+1/2, -z+1/2'

loop_
_atom_site_label
_atom_site_type_symbol
_atom_site_fract_x
_atom_site_fract_y
_atom_site_fract_z
_atom_site_U_iso_or_equiv
_atom_site_adp_type
_atom_site_occupancy
_atom_site_symmetry_multiplicity
_atom_site_calc_flag
C1 C 1.1362(3) 0.50752(9) 0.19668(6) 0.0220(3) Uani 1 1 d
C2 C 0.9647(3) 0.44713(9) 0.17112(6) 0.0251(3) Uani 1 1 d
H2A H 0.816 0.4519 0.1912 0.03 Uiso 1 1 calc
H2B H 1.0199 0.3894 0.1748 0.03 Uiso 1 1 calc
C3 C 0.9434(2) 0.47201(8) 0.10677(5) 0.0187(3) Uani 1 1 d
H3 H 1.0289 0.4314 0.0821 0.022 Uiso 1 1 calc
C4 C 0.7000(2) 0.48186(9) 0.08254(6) 0.0192(3) Uani 1 1 d
H4 H 0.6249 0.5271 0.1053 0.023 Uiso 1 1 calc
C5 C 0.7085(2) 0.51028(8) 0.01791(6) 0.0178(3) Uani 1 1 d
H5 H 0.5566 0.535 0.0085 0.021 Uiso 1 1 calc
C6 C 0.8874(2) 0.57695(8) 0.00644(6) 0.0176(3) Uani 1 1 d
C7 C 0.8878(2) 0.61645(9) -0.04787(6) 0.0218(3) Uani 1 1 d
H7 H 0.7696 0.6048 -0.075 0.026 Uiso 1 1 calc
C8 C 1.0566(3) 0.67219(8) -0.06287(6) 0.0234(3) Uani 1 1 d
H8 H 1.0551 0.6977 -0.1003 0.028 Uiso 1 1 calc
C9 C 1.2290(2) 0.69105(9) -0.02322(6) 0.0210(3) Uani 1 1 d
H9 H 1.3473 0.7283 -0.0338 0.025 Uiso 1 1 calc
C10 C 1.2266(2) 0.65497(8) 0.03178(6) 0.0185(3) Uani 1 1 d
H10 H 1.3416 0.6691 0.0593 0.022 Uiso 1 1 calc
C11 C 1.0568(2) 0.59792(8) 0.04737(5) 0.0161(2) Uani 1 1 d
C12 C 1.0607(2) 0.55521(8) 0.10387(6) 0.0169(2) Uani 1 1 d
C13 C 1.1537(2) 0.57856(8) 0.15531(6) 0.0185(3) Uani 1 1 d
C14 C 0.5579(3) 0.40370(9) 0.09099(6) 0.0248(3) Uani 1 1 d
H14A H 0.4095 0.4108 0.072 0.037 Uiso 1 1 calc
H14B H 0.5355 0.3937 0.1328 0.037 Uiso 1 1 calc
H14C H 0.6373 0.3564 0.0735 0.037 Uiso 1 1 calc
C15 C 0.6937(3) 0.38274(9) -0.13402(6) 0.0221(3) Uani 1 1 d
C16 C 0.8684(3) 0.31586(10) -0.12029(6) 0.0263(3) Uani 1 1 d
H16A H 0.9888 0.3391 -0.0956 0.039 Uiso 1 1 calc
H16B H 0.935 0.2953 -0.1568 0.039 Uiso 1 1 calc
H16C H 0.7938 0.2701 -0.0997 0.039 Uiso 1 1 calc
C17 C 0.5058(3) 0.34904(11) -0.17400(7) 0.0318(3) Uani 1 1 d
H17A H 0.4445 0.2977 -0.1574 0.048 Uiso 1 1 calc
H17B H 0.5693 0.3378 -0.2128 0.048 Uiso 1 1 calc
H17C H 0.3835 0.3901 -0.1773 0.048 Uiso 1 1 calc
C18 C 0.8040(3) 0.45950(10) -0.16001(7) 0.0350(4) Uani 1 1 d
H18A H 0.6874 0.5019 -0.1667 0.052 Uiso 1 1 calc
H18B H 0.8767 0.4452 -0.1972 0.052 Uiso 1 1 calc
H18C H 0.919 0.4809 -0.1329 0.052 Uiso 1 1 calc
C19 C 1.2406(2) 0.66044(9) 0.17349(6) 0.0180(3) Uani 1 1 d
C20 C 1.0993(2) 0.72941(9) 0.16728(6) 0.0204(3) Uani 1 1 d
H20 H 0.9558 0.7233 0.1485 0.024 Uiso 1 1 calc
C21 C 1.1638(3) 0.80663(9) 0.18785(6) 0.0232(3) Uani 1 1 d
H21 H 1.0638 0.8525 0.1838 0.028 Uiso 1 1 calc
C22 C 1.3754(3) 0.81702(9) 0.21448(6) 0.0241(3) Uani 1 1 d
H22 H 1.4211 0.8699 0.2284 0.029 Uiso 1 1 calc
C23 C 1.5190(3) 0.74898(9) 0.22045(5) 0.0227(3) Uani 1 1 d
H23 H 1.6641 0.7557 0.2382 0.027 Uiso 1 1 calc
C24 C 1.4523(3) 0.67090(9) 0.20059(5) 0.0206(3) Uani 1 1 d
H24 H 1.5509 0.6248 0.2055 0.025 Uiso 1 1 calc
N1 N 0.74793(19) 0.44228(7) -0.02433(5) 0.0177(2) Uani 1 1 d
O1 O 1.2399(2) 0.49896(7) 0.24219(5) 0.0313(3) Uani 1 1 d
O2 O 0.42661(17) 0.33683(6) -0.04720(4) 0.0238(2) Uani 1 1 d
O1W O 0.05228(19) 0.32140(6) 0.02068(5) 0.0241(2) Uani 1 1 d
S1 S 0.53853(5) 0.415704(19) -0.067756(13) 0.01751(8) Uani 1 1 d
H1 H 0.845(3) 0.4020(11) -0.0139(7) 0.022(4) Uiso 1 1 d
H1WA H 0.176(4) 0.3248(15) -0.0015(10) 0.045(6) Uiso 1 1 d
H1WB H 0.031(5) 0.2714(17) 0.0284(10) 0.060(7) Uiso 1 1 d

loop_
_atom_site_aniso_label
_atom_site_aniso_U_11
_atom_site_aniso_U_22
_atom_site_aniso_U_33
_atom_site_aniso_U_23
_atom_site_aniso_U_13
_atom_site_aniso_U_12
C1 0.0264(7) 0.0220(7) 0.0176(6) 0.0008(5) -0.0006(5) 0.0016(6)
C2 0.0310(7) 0.0230(7) 0.0214(6) 0.0042(5) -0.0024(6) -0.0063(6)
C3 0.0190(6) 0.0195(6) 0.0177(6) 0.0010(5) -0.0005(5) -0.0015(5)
C4 0.0164(6) 0.0227(6) 0.0186(6) -0.0025(5) 0.0018(5) -0.0008(5)
C5 0.0165(6) 0.0187(6) 0.0183(6) -0.0033(5) -0.0022(5) 0.0023(5)
C6 0.0184(6) 0.0158(6) 0.0186(6) -0.0026(5) -0.0008(5) 0.0024(5)
C7 0.0270(7) 0.0198(6) 0.0186(6) -0.0017(5) -0.0062(5) 0.0021(6)
C8 0.0333(7) 0.0207(6) 0.0162(6) 0.0013(5) -0.0003(6) 0.0012(6)
C9 0.0239(7) 0.0191(6) 0.0199(6) 0.0003(5) 0.0031(5) -0.0015(5)
C10 0.0186(6) 0.0201(6) 0.0169(6) -0.0016(5) -0.0004(5) 0.0013(5)
C11 0.0174(6) 0.0155(6) 0.0155(6) -0.0015(4) 0.0004(5) 0.0029(5)
C12 0.0141(6) 0.0190(6) 0.0176(6) 0.0001(5) 0.0001(5) 0.0019(5)
C13 0.0167(6) 0.0222(6) 0.0166(6) 0.0011(5) -0.0002(5) 0.0025(5)
C14 0.0213(6) 0.0299(7) 0.0233(6) -0.0012(6) 0.0036(6) -0.0067(6)
C15 0.0261(7) 0.0226(6) 0.0175(6) -0.0023(5) 0.0007(5) 0.0023(6)
C16 0.0252(7) 0.0325(8) 0.0211(7) -0.0043(6) 0.0025(6) 0.0071(7)
C17 0.0336(8) 0.0371(8) 0.0245(7) -0.0099(6) -0.0079(6) 0.0072(7)
C18 0.0508(10) 0.0287(8) 0.0254(8) 0.0001(6) 0.0133(7) -0.0016(7)
C19 0.0204(6) 0.0224(6) 0.0112(6) 0.0013(5) 0.0011(5) -0.0008(5)
C20 0.0192(7) 0.0247(7) 0.0174(6) 0.0011(5) 0.0019(5) 0.0000(5)
C21 0.0263(7) 0.0214(7) 0.0219(7) 0.0012(5) 0.0053(6) 0.0028(6)
C22 0.0329(7) 0.0226(7) 0.0168(6) -0.0036(5) 0.0039(6) -0.0045(6)
C23 0.0235(7) 0.0298(7) 0.0149(6) -0.0002(5) -0.0018(5) -0.0044(6)
C24 0.0209(6) 0.0239(7) 0.0170(6) 0.0016(5) -0.0014(5) 0.0008(6)
N1 0.0164(5) 0.0175(5) 0.0192(6) -0.0026(4) -0.0010(4) 0.0029(4)
O1 0.0435(6) 0.0282(5) 0.0223(5) 0.0050(4) -0.0116(5) -0.0026(5)
O2 0.0204(5) 0.0232(5) 0.0278(5) -0.0016(4) 0.0014(4) -0.0036(4)
O1W 0.0213(5) 0.0218(5) 0.0293(5) 0.0004(4) 0.0027(4) 0.0037(4)
S1 0.01634(14) 0.01824(14) 0.01796(14) -0.00154(11) -0.00160(12) 0.00051(12)

loop_
_atom_type_symbol
_atom_type_description
_atom_type_scat_dispersion_real
_atom_type_scat_dispersion_imag
_atom_type_scat_source
C C 0.0181 0.0091 'International Tables Vol C Tables 4.2.6.8 and 6.1.1.4'
H H 0 0 'International Tables Vol C Tables 4.2.6.8 and 6.1.1.4'
N N 0.0311 0.018 'International Tables Vol C Tables 4.2.6.8 and 6.1.1.4'
O O 0.0492 0.0322 'International Tables Vol C Tables 4.2.6.8 and 6.1.1.4'
S S 0.3331 0.5567 'International Tables Vol C Tables 4.2.6.8 and 6.1.1.4'

loop_
_exptl_crystal_face_index_h
_exptl_crystal_face_index_k
_exptl_crystal_face_index_l
_exptl_crystal_face_perp_dist
0 -4 14 0.0405
0 4 -14 0.0342
4 -1 5 0.1361
0 -10 -4 0.1229
0 10 4 0.0098
-3 -3 9 0.1578
-3 -3 9 0.1576
-2 -6 -7 0.1862

loop_
_geom_angle_atom_site_label_1
_geom_angle_atom_site_label_2
_geom_angle_atom_site_label_3
_geom_angle
C13 C1 C2 107.16(11)
O1 C1 C2 126.13(13)
O1 C1 C13 126.71(14)
C1 C2 H2A 110.8
C1 C2 H2B 110.8
C1 C2 C3 104.84(11)
H2A C2 H2B 108.9
C3 C2 H2A 110.8
C3 C2 H2B 110.8
C2 C3 H3 109.2
C2 C3 C4 116.67(12)
C4 C3 H3 109.2
C12 C3 C2 103.79(10)
C12 C3 H3 109.2
C12 C3 C4 108.35(11)
C3 C4 H4 107.2
C3 C4 C5 110.15(10)
C5 C4 H4 107.2
C14 C4 C3 112.10(12)
C14 C4 H4 107.2
C14 C4 C5 112.56(11)
C4 C5 H5 107.1
C6 C5 C4 113.27(11)
C6 C5 H5 107.1
N1 C5 C4 114.12(11)
N1 C5 H5 107.1
N1 C5 C6 107.63(11)
C7 C6 C5 118.41(12)
C7 C6 C11 118.78(12)
C11 C6 C5 122.76(12)
C6 C7 H7 119.4
C8 C7 C6 121.27(13)
C8 C7 H7 119.4
C7 C8 H8 119.9
C7 C8 C9 120.11(12)
C9 C8 H8 119.9
C8 C9 H9 120.3
C10 C9 C8 119.48(13)
C10 C9 H9 120.3
C9 C10 H10 119.6
C9 C10 C11 120.90(12)
C11 C10 H10 119.6
C6 C11 C12 119.02(12)
C10 C11 C6 119.37(12)
C10 C11 C12 121.47(12)
C11 C12 C3 116.75(11)
C13 C12 C3 113.19(11)
C13 C12 C11 130.06(12)
C12 C13 C1 108.11(12)
C12 C13 C19 129.40(12)
C19 C13 C1 122.25(12)
C4 C14 H14A 109.5
C4 C14 H14B 109.5
C4 C14 H14C 109.5
H14A C14 H14B 109.5
H14A C14 H14C 109.5
H14B C14 H14C 109.5
C16 C15 C17 110.86(13)
C16 C15 S1 111.53(10)
C17 C15 S1 103.75(10)
C18 C15 C16 111.86(13)
C18 C15 C17 111.24(13)
C18 C15 S1 107.25(10)
C15 C16 H16A 109.5
C15 C16 H16B 109.5
C15 C16 H16C 109.5
H16A C16 H16B 109.5
H16A C16 H16C 109.5
H16B C16 H16C 109.5
C15 C17 H17A 109.5
C15 C17 H17B 109.5
C15 C17 H17C 109.5
H17A C17 H17B 109.5
H17A C17 H17C 109.5
H17B C17 H17C 109.5
C15 C18 H18A 109.5
C15 C18 H18B 109.5
C15 C18 H18C 109.5
H18A C18 H18B 109.5
H18A C18 H18C 109.5
H18B C18 H18C 109.5
C20 C19 C13 118.72(12)
C20 C19 C24 118.47(13)
C24 C19 C13 122.65(12)
C19 C20 H20 119.3
C21 C20 C19 121.39(13)
C21 C20 H20 119.3
C20 C21 H21 120
C20 C21 C22 120.04(14)
C22 C21 H21 120
C21 C22 H22 120.4
C23 C22 C21 119.19(14)
C23 C22 H22 120.4
C22 C23 H23 119.6
C22 C23 C24 120.73(13)
C24 C23 H23 119.6
C19 C24 H24 119.9
C23 C24 C19 120.16(13)
C23 C24 H24 119.9
C5 N1 S1 118.23(9)
C5 N1 H1 117.6(11)
S1 N1 H1 116.5(11)
H1WA O1W H1WB 108(2)
N1 S1 C15 101.75(6)
O2 S1 C15 103.15(6)
O2 S1 N1 111.03(6)

loop_
_geom_bond_atom_site_label_1
_geom_bond_atom_site_label_2
_geom_bond_distance
C1 C2 1.519(2)
C1 C13 1.4908(19)
C1 O1 1.2143(18)
C2 H2A 0.99
C2 H2B 0.99
C2 C3 1.5317(18)
C3 H3 1
C3 C4 1.5406(18)
C3 C12 1.5108(18)
C4 H4 1
C4 C5 1.5494(18)
C4 C14 1.5251(19)
C5 H5 1
C5 C6 1.5267(19)
C5 N1 1.4811(16)
C6 C7 1.3972(19)
C6 C11 1.4072(18)
C7 H7 0.95
C7 C8 1.382(2)
C8 H8 0.95
C8 C9 1.393(2)
C9 H9 0.95
C9 C10 1.3870(19)
C10 H10 0.95
C10 C11 1.4035(19)
C11 C12 1.4655(17)
C12 C13 1.3516(19)
C13 C19 1.4768(19)
C14 H14A 0.98
C14 H14B 0.98
C14 H14C 0.98
C15 C16 1.522(2)
C15 C17 1.533(2)
C15 C18 1.520(2)
C15 S1 1.8472(14)
C16 H16A 0.98
C16 H16B 0.98
C16 H16C 0.98
C17 H17A 0.98
C17 H17B 0.98
C17 H17C 0.98
C18 H18A 0.98
C18 H18B 0.98
C18 H18C 0.98
C19 C20 1.396(2)
C19 C24 1.399(2)
C20 H20 0.95
C20 C21 1.385(2)
C21 H21 0.95
C21 C22 1.394(2)
C22 H22 0.95
C22 C23 1.391(2)
C23 H23 0.95
C23 C24 1.396(2)
C24 H24 0.95
N1 S1 1.6378(11)
N1 H1 0.896(19)
O2 S1 1.5082(10)
O1W H1WA 0.89(3)
O1W H1WB 0.84(3)

loop_
_geom_torsion_atom_site_label_1
_geom_torsion_atom_site_label_2
_geom_torsion_atom_site_label_3
_geom_torsion_atom_site_label_4
_geom_torsion
C1 C2 C3 C4 -131.48(13)
C1 C2 C3 C12 -12.40(14)
C1 C13 C19 C20 -120.92(14)
C1 C13 C19 C24 54.33(19)
C2 C1 C13 C12 -15.71(16)
C2 C1 C13 C19 159.05(13)
C2 C3 C4 C5 177.86(11)
C2 C3 C4 C14 -55.98(15)
C2 C3 C12 C11 -176.59(12)
C2 C3 C12 C13 3.24(15)
C3 C4 C5 C6 -42.17(15)
C3 C4 C5 N1 81.46(14)
C3 C12 C13 C1 7.71(16)
C3 C12 C13 C19 -166.56(13)
C4 C3 C12 C11 -51.96(15)
C4 C3 C12 C13 127.87(12)
C4 C5 C6 C7 -170.36(11)
C4 C5 C6 C11 12.12(18)
C4 C5 N1 S1 110.70(11)
C5 C6 C7 C8 -174.43(12)
C5 C6 C11 C10 174.74(12)
C5 C6 C11 C12 -0.99(18)
C5 N1 S1 C15 147.83(10)
C5 N1 S1 O2 -102.96(10)
C6 C5 N1 S1 -122.68(10)
C6 C7 C8 C9 -1.1(2)
C6 C11 C12 C3 21.84(17)
C6 C11 C12 C13 -157.95(14)
C7 C6 C11 C10 -2.77(18)
C7 C6 C11 C12 -178.50(12)
C7 C8 C9 C10 -1.5(2)
C8 C9 C10 C11 1.9(2)
C9 C10 C11 C6 0.28(19)
C9 C10 C11 C12 175.90(12)
C10 C11 C12 C3 -153.79(12)
C10 C11 C12 C13 26.4(2)
C11 C6 C7 C8 3.2(2)
C11 C12 C13 C1 -172.49(13)
C11 C12 C13 C19 13.2(2)
C12 C3 C4 C5 61.27(14)
C12 C3 C4 C14 -172.57(11)
C12 C13 C19 C20 52.6(2)
C12 C13 C19 C24 -132.12(15)
C13 C1 C2 C3 17.19(15)
C13 C19 C20 C21 174.71(12)
C13 C19 C24 C23 -175.61(12)
C14 C4 C5 C6 -168.06(11)
C14 C4 C5 N1 -44.43(15)
C16 C15 S1 N1 55.19(12)
C16 C15 S1 O2 -59.95(12)
C17 C15 S1 N1 174.58(10)
C17 C15 S1 O2 59.43(11)
C18 C15 S1 N1 -67.60(12)
C18 C15 S1 O2 177.25(11)
C19 C20 C21 C22 1.2(2)
C20 C19 C24 C23 -0.36(18)
C20 C21 C22 C23 -0.5(2)
C21 C22 C23 C24 -0.6(2)
C22 C23 C24 C19 1.0(2)
C24 C19 C20 C21 -0.73(19)
N1 C5 C6 C7 62.52(15)
N1 C5 C6 C11 -115.00(13)
O1 C1 C2 C3 -162.49(15)
O1 C1 C13 C12 163.97(15)
O1 C1 C13 C19 -21.3(2)
